data_7010882
loop_
_publ_author_name
'Browne, Julian M. W.'
'Wikaira, Jan'
'Hartshorn, Richard M.'

_publ_section_title
;
 Polydentate ligand construction: a re-examination of an intramolecular
 condensation reactionElectronic supplementary information (ESI)
 available: crystal data tables. See
 http://www.rsc.org/suppdata/dt/b1/b104976n/
;
_journal_issue 23
_journal_name_full 'Journal of the Chemical Society, Dalton Transactions'
_journal_page_first 3513
_journal_paper_doi 10.1039/b104976n
_journal_year 2001
_chemical_formula_sum 'C8 H21 Cl5 Co N5 Zn'
_chemical_formula_weight 488.85
_space_group_IT_number 14
_symmetry_cell_setting monoclinic
_symmetry_space_group_name_Hall '-P 2ybc'
_symmetry_space_group_name_H-M 'P 1 21/c 1'
_atom_sites_solution_hydrogens geom
_atom_sites_solution_primary direct
_atom_sites_solution_secondary difmap
_audit_creation_method SHELXL-97
_cell_angle_alpha 90.00
_cell_angle_beta 91.095(5)
_cell_angle_gamma 90.00
_cell_formula_units_Z 4
_cell_length_a 10.752(5)
_cell_length_b 9.510(4)
_cell_length_c 17.268(7)
_cell_measurement_temperature 163(2)
_cell_volume 1765.4(13)
_computing_structure_refinement 'SHELXL-97 (Sheldrick, 1997)'
_computing_structure_solution 'SHELXS-97 (Sheldrick, 1990)'
_diffrn_ambient_temperature 163(2)
_diffrn_measured_fraction_theta_full 0.993
_diffrn_measured_fraction_theta_max 0.993
_diffrn_radiation_monochromator graphite
_diffrn_radiation_source 'fine-focus sealed tube'
_diffrn_radiation_type MoK\a
_diffrn_radiation_wavelength 0.71073
_diffrn_reflns_av_R_equivalents 0.0374
_diffrn_reflns_av_sigmaI/netI 0.0250
_diffrn_reflns_limit_h_max 13
_diffrn_reflns_limit_h_min -13
_diffrn_reflns_limit_k_max 11
_diffrn_reflns_limit_k_min -11
_diffrn_reflns_limit_l_max 15
_diffrn_reflns_limit_l_min -21
_diffrn_reflns_number 22056
_diffrn_reflns_theta_full 26.41
_diffrn_reflns_theta_max 26.41
_diffrn_reflns_theta_min 2.45
_exptl_absorpt_coefficient_mu 3.050
_exptl_absorpt_correction_T_max 1.0000
_exptl_absorpt_correction_T_min 0.8344
_exptl_absorpt_correction_type multi-scan
_exptl_absorpt_process_details 'Blessing, Acta Cryst. (1995) A51 33-38'
_exptl_crystal_colour red
_exptl_crystal_density_diffrn 1.839
_exptl_crystal_density_method 'not measured'
_exptl_crystal_description plate
_exptl_crystal_F_000 984
_exptl_crystal_size_max 0.26
_exptl_crystal_size_mid 0.16
_exptl_crystal_size_min 0.08
_refine_diff_density_max 0.499
_refine_diff_density_min -0.403
_refine_diff_density_rms 0.064
_refine_ls_extinction_method none
_refine_ls_goodness_of_fit_ref 1.032
_refine_ls_hydrogen_treatment mixed
_refine_ls_matrix_type full
_refine_ls_number_parameters 184
_refine_ls_number_reflns 3597
_refine_ls_number_restraints 0
_refine_ls_restrained_S_all 1.032
_refine_ls_R_factor_all 0.0312
_refine_ls_R_factor_gt 0.0222
_refine_ls_shift/su_max 0.018
_refine_ls_shift/su_mean 0.003
_refine_ls_structure_factor_coef Fsqd
_refine_ls_weighting_details 'calc w=1/[\s^2^(Fo^2^)+(0.0294P)^2^+0.0000P] where P=(Fo^2^+2Fc^2^)/3'
_refine_ls_weighting_scheme calc
_refine_ls_wR_factor_gt 0.0525
_refine_ls_wR_factor_ref 0.0541
_reflns_number_gt 2910
_reflns_number_total 3597
_reflns_threshold_expression >2sigma(I)
_cod_data_source_file b104976n.txt
_cod_data_source_block '[Co(tetraenim)Cl]ZnCl4'
_cod_original_cell_volume 1765.5(13)
_cod_original_sg_symbol_H-M P2(1)/c
_cod_database_code 7010882

loop_
_symmetry_equiv_pos_as_xyz
'x, y, z'
'-x, y+1/2, -z+1/2'
'-x, -y, -z'
'x, -y-1/2, z-1/2'

loop_
_atom_site_label
_atom_site_type_symbol
_atom_site_fract_x
_atom_site_fract_y
_atom_site_fract_z
_atom_site_U_iso_or_equiv
_atom_site_adp_type
_atom_site_occupancy
_atom_site_symmetry_multiplicity
_atom_site_calc_flag
_atom_site_refinement_flags
_atom_site_disorder_assembly
_atom_site_disorder_group
Co1 Co 0.19817(3) -0.28733(3) 0.447548(15) 0.01651(8) Uani 1 1 d . . .
N5 N 0.13675(16) -0.48086(18) 0.43591(10) 0.0210(4) Uani 1 1 d . . .
H5B' H 0.1485 -0.5280 0.4820 0.025 Uiso 1 1 calc R . .
H5A' H 0.0527 -0.4788 0.4249 0.025 Uiso 1 1 calc R . .
N4 N 0.31702(16) -0.33730(18) 0.36718(9) 0.0181(4) Uani 1 1 d . . .
H4' H 0.3943 -0.3007 0.3815 0.022 Uiso 1 1 calc R . .
N3 N 0.09536(17) -0.20256(18) 0.36578(10) 0.0218(4) Uani 1 1 d . . .
H3' H 0.0139 -0.2323 0.3724 0.026 Uiso 1 1 calc R . .
N2 N 0.26568(16) -0.10620(18) 0.46211(10) 0.0217(4) Uani 1 1 d . . .
N1 N 0.31376(16) -0.33720(19) 0.53340(10) 0.0223(4) Uani 1 1 d . . .
H1B' H 0.2749 -0.3963 0.5675 0.027 Uiso 1 1 calc R . .
H1A' H 0.3820 -0.3831 0.5144 0.027 Uiso 1 1 calc R . .
C8 C 0.2009(2) -0.5588(2) 0.37330(12) 0.0245(5) Uani 1 1 d . . .
H8A H 0.1525 -0.5515 0.3241 0.029 Uiso 1 1 calc R . .
H8B H 0.2088 -0.6595 0.3871 0.029 Uiso 1 1 calc R . .
C7 C 0.3280(2) -0.4943(2) 0.36423(12) 0.0221(5) Uani 1 1 d . . .
H7A H 0.3845 -0.5274 0.4063 0.027 Uiso 1 1 calc R . .
H7B H 0.3632 -0.5233 0.3141 0.027 Uiso 1 1 calc R . .
C6 C 0.2769(2) -0.2705(2) 0.29209(12) 0.0235(5) Uani 1 1 d . . .
H6A H 0.3039 -0.3294 0.2483 0.028 Uiso 1 1 calc R . .
H6B H 0.3163 -0.1769 0.2872 0.028 Uiso 1 1 calc R . .
C5 C 0.1372(2) -0.2550(2) 0.28938(12) 0.0242(5) Uani 1 1 d . . .
H5B H 0.1122 -0.1880 0.2481 0.029 Uiso 1 1 calc R . .
H5C H 0.0979 -0.3470 0.2778 0.029 Uiso 1 1 calc R . .
C4 C 0.0985(2) -0.0455(2) 0.37557(13) 0.0298(5) Uani 1 1 d . . .
H4A H 0.0333 -0.0164 0.4120 0.036 Uiso 1 1 calc R . .
H4B H 0.0808 0.0002 0.3251 0.036 Uiso 1 1 calc R . .
C3 C 0.2246(2) 0.0017(2) 0.40630(14) 0.0323(6) Uani 1 1 d . . .
H3A H 0.2843 0.0096 0.3636 0.039 Uiso 1 1 calc R . .
H3B H 0.2180 0.0943 0.4320 0.039 Uiso 1 1 calc R . .
C2 C 0.3325(2) -0.0839(3) 0.52168(13) 0.0282(5) Uani 1 1 d . . .
H2A H 0.368(2) 0.003(3) 0.5345(13) 0.034 Uiso 1 1 d . . .
C1 C 0.3537(2) -0.2060(2) 0.57398(13) 0.0309(6) Uani 1 1 d . . .
H1B H 0.3056 -0.1939 0.6218 0.037 Uiso 1 1 calc R . .
H1C H 0.4430 -0.2123 0.5887 0.037 Uiso 1 1 calc R . .
Zn1 Zn 0.29708(2) 0.20952(3) 0.161000(14) 0.02171(8) Uani 1 1 d . . .
Cl2 Cl 0.42422(6) 0.15449(8) 0.26017(3) 0.04003(17) Uani 1 1 d . . .
Cl3 Cl 0.20474(6) 0.42049(6) 0.16776(3) 0.03074(14) Uani 1 1 d . . .
Cl4 Cl 0.14314(5) 0.04294(6) 0.14890(3) 0.02655(13) Uani 1 1 d . . .
Cl5 Cl 0.40319(5) 0.19491(6) 0.04525(3) 0.02651(13) Uani 1 1 d . . .
Cl1 Cl 0.04630(5) -0.24312(5) 0.53218(3) 0.02393(13) Uani 1 1 d . . .

loop_
_atom_site_aniso_label
_atom_site_aniso_U_11
_atom_site_aniso_U_22
_atom_site_aniso_U_33
_atom_site_aniso_U_23
_atom_site_aniso_U_13
_atom_site_aniso_U_12
Co1 0.01544(15) 0.01770(15) 0.01647(14) 0.00044(11) 0.00276(11) -0.00052(12)
N5 0.0204(10) 0.0193(9) 0.0235(9) 0.0001(8) 0.0038(8) -0.0029(8)
N4 0.0159(9) 0.0200(9) 0.0183(9) -0.0001(7) 0.0012(7) 0.0005(8)
N3 0.0185(9) 0.0225(10) 0.0246(10) 0.0041(8) 0.0018(8) 0.0014(8)
N2 0.0209(10) 0.0197(9) 0.0248(10) -0.0007(8) 0.0071(8) -0.0024(8)
N1 0.0217(10) 0.0270(10) 0.0183(9) 0.0001(8) 0.0036(7) 0.0025(8)
C8 0.0295(13) 0.0192(11) 0.0249(11) -0.0027(9) 0.0057(10) 0.0003(10)
C7 0.0244(12) 0.0217(11) 0.0204(10) -0.0027(9) 0.0019(9) 0.0047(10)
C6 0.0270(12) 0.0264(12) 0.0173(11) 0.0045(9) 0.0042(9) 0.0017(10)
C5 0.0268(13) 0.0281(12) 0.0176(11) 0.0041(9) -0.0001(9) 0.0021(10)
C4 0.0356(14) 0.0206(12) 0.0330(13) 0.0045(10) 0.0000(11) 0.0081(11)
C3 0.0438(16) 0.0183(12) 0.0351(13) 0.0033(10) 0.0068(11) -0.0025(11)
C2 0.0262(13) 0.0287(13) 0.0300(13) -0.0106(10) 0.0093(10) -0.0069(11)
C1 0.0318(14) 0.0389(15) 0.0220(12) -0.0092(10) -0.0010(10) -0.0008(12)
Zn1 0.01834(14) 0.02659(15) 0.02022(13) -0.00223(10) 0.00077(10) -0.00172(11)
Cl2 0.0244(3) 0.0699(5) 0.0256(3) 0.0071(3) -0.0038(2) -0.0018(3)
Cl3 0.0346(3) 0.0258(3) 0.0321(3) -0.0043(2) 0.0060(3) -0.0002(3)
Cl4 0.0227(3) 0.0258(3) 0.0312(3) -0.0031(2) 0.0017(2) -0.0040(2)
Cl5 0.0233(3) 0.0350(3) 0.0213(3) -0.0009(2) 0.0046(2) 0.0028(2)
Cl1 0.0229(3) 0.0224(3) 0.0269(3) -0.0004(2) 0.0104(2) 0.0010(2)

loop_
_atom_type_symbol
_atom_type_description
_atom_type_scat_dispersion_real
_atom_type_scat_dispersion_imag
_atom_type_scat_source
C C 0.0033 0.0016 'International Tables Vol C Tables 4.2.6.8 and 6.1.1.4'
H H 0.0000 0.0000 'International Tables Vol C Tables 4.2.6.8 and 6.1.1.4'
N N 0.0061 0.0033 'International Tables Vol C Tables 4.2.6.8 and 6.1.1.4'
Cl Cl 0.1484 0.1585 'International Tables Vol C Tables 4.2.6.8 and 6.1.1.4'
Co Co 0.3494 0.9721 'International Tables Vol C Tables 4.2.6.8 and 6.1.1.4'
Zn Zn 0.2839 1.4301 'International Tables Vol C Tables 4.2.6.8 and 6.1.1.4'

loop_
_geom_angle_atom_site_label_1
_geom_angle_atom_site_label_2
_geom_angle_atom_site_label_3
_geom_angle
_geom_angle_site_symmetry_1
_geom_angle_site_symmetry_3
_geom_angle_publ_flag
N2 Co1 N3 86.00(8) . . ?
N2 Co1 N4 93.52(7) . . ?
N3 Co1 N4 87.47(8) . . ?
N2 Co1 N5 176.45(8) . . ?
N3 Co1 N5 97.38(8) . . ?
N4 Co1 N5 85.58(7) . . ?
N2 Co1 N1 83.34(8) . . ?
N3 Co1 N1 169.33(8) . . ?
N4 Co1 N1 93.66(8) . . ?
N5 Co1 N1 93.29(8) . . ?
N2 Co1 Cl1 91.43(6) . . ?
N3 Co1 Cl1 89.12(6) . . ?
N4 Co1 Cl1 173.78(5) . . ?
N5 Co1 Cl1 89.70(5) . . ?
N1 Co1 Cl1 90.66(6) . . ?
C8 N5 Co1 112.38(13) . . ?
C6 N4 C7 114.47(16) . . ?
C6 N4 Co1 109.16(13) . . ?
C7 N4 Co1 108.55(12) . . ?
C5 N3 C4 115.22(17) . . ?
C5 N3 Co1 109.06(13) . . ?
C4 N3 Co1 108.53(14) . . ?
C2 N2 C3 125.2(2) . . ?
C2 N2 Co1 118.34(16) . . ?
C3 N2 Co1 116.13(14) . . ?
C1 N1 Co1 108.89(14) . . ?
N5 C8 C7 107.80(17) . . ?
N4 C7 C8 109.22(17) . . ?
N4 C6 C5 109.75(17) . . ?
N3 C5 C6 108.82(18) . . ?
N3 C4 C3 110.62(18) . . ?
N2 C3 C4 106.19(18) . . ?
N2 C2 C1 116.2(2) . . ?
C2 C1 N1 109.21(18) . . ?
Cl2 Zn1 Cl3 115.78(3) . . ?
Cl2 Zn1 Cl4 109.73(3) . . ?
Cl3 Zn1 Cl4 107.62(4) . . ?
Cl2 Zn1 Cl5 110.00(4) . . ?
Cl3 Zn1 Cl5 108.86(2) . . ?
Cl4 Zn1 Cl5 104.19(3) . . ?

loop_
_geom_bond_atom_site_label_1
_geom_bond_atom_site_label_2
_geom_bond_distance
_geom_bond_site_symmetry_2
_geom_bond_publ_flag
Co1 N2 1.8842(19) . ?
Co1 N3 1.9509(18) . ?
Co1 N4 1.9628(17) . ?
Co1 N5 1.9645(18) . ?
Co1 N1 1.9741(18) . ?
Co1 Cl1 2.2517(9) . ?
N5 C8 1.491(3) . ?
N4 C6 1.500(3) . ?
N4 C7 1.499(3) . ?
N3 C5 1.488(3) . ?
N3 C4 1.503(3) . ?
N2 C2 1.262(3) . ?
N2 C3 1.470(3) . ?
N1 C1 1.490(3) . ?
C8 C7 1.509(3) . ?
C6 C5 1.509(3) . ?
C4 C3 1.514(3) . ?
C2 C1 1.486(3) . ?
Zn1 Cl2 2.2329(9) . ?
Zn1 Cl3 2.2426(10) . ?
Zn1 Cl4 2.2978(9) . ?
Zn1 Cl5 2.3246(9) . ?

loop_
_geom_torsion_atom_site_label_1
_geom_torsion_atom_site_label_2
_geom_torsion_atom_site_label_3
_geom_torsion_atom_site_label_4
_geom_torsion
_geom_torsion_site_symmetry_1
_geom_torsion_site_symmetry_2
_geom_torsion_site_symmetry_3
_geom_torsion_site_symmetry_4
_geom_torsion_publ_flag
N2 Co1 N5 C8 -78.8(12) . . . . ?
N3 Co1 N5 C8 83.45(15) . . . . ?
N4 Co1 N5 C8 -3.43(14) . . . . ?
N1 Co1 N5 C8 -96.84(15) . . . . ?
Cl1 Co1 N5 C8 172.52(14) . . . . ?
N2 Co1 N4 C6 -78.47(14) . . . . ?
N3 Co1 N4 C6 7.36(14) . . . . ?
N5 Co1 N4 C6 104.97(14) . . . . ?
N1 Co1 N4 C6 -162.01(14) . . . . ?
Cl1 Co1 N4 C6 64.2(5) . . . . ?
N2 Co1 N4 C7 156.14(13) . . . . ?
N3 Co1 N4 C7 -118.03(14) . . . . ?
N5 Co1 N4 C7 -20.42(13) . . . . ?
N1 Co1 N4 C7 72.60(14) . . . . ?
Cl1 Co1 N4 C7 -61.2(5) . . . . ?
N2 Co1 N3 C5 110.18(14) . . . . ?
N4 Co1 N3 C5 16.48(14) . . . . ?
N5 Co1 N3 C5 -68.73(14) . . . . ?
N1 Co1 N3 C5 112.8(4) . . . . ?
Cl1 Co1 N3 C5 -158.32(13) . . . . ?
N2 Co1 N3 C4 -16.07(14) . . . . ?
N4 Co1 N3 C4 -109.77(15) . . . . ?
N5 Co1 N3 C4 165.01(14) . . . . ?
N1 Co1 N3 C4 -13.4(5) . . . . ?
Cl1 Co1 N3 C4 75.43(14) . . . . ?
N3 Co1 N2 C2 168.31(18) . . . . ?
N4 Co1 N2 C2 -104.48(17) . . . . ?
N5 Co1 N2 C2 -29.3(13) . . . . ?
N1 Co1 N2 C2 -11.20(17) . . . . ?
Cl1 Co1 N2 C2 79.29(17) . . . . ?
N3 Co1 N2 C3 -5.54(15) . . . . ?
N4 Co1 N2 C3 81.68(16) . . . . ?
N5 Co1 N2 C3 156.8(11) . . . . ?
N1 Co1 N2 C3 174.95(16) . . . . ?
Cl1 Co1 N2 C3 -94.55(15) . . . . ?
N2 Co1 N1 C1 17.25(14) . . . . ?
N3 Co1 N1 C1 14.6(5) . . . . ?
N4 Co1 N1 C1 110.37(14) . . . . ?
N5 Co1 N1 C1 -163.85(14) . . . . ?
Cl1 Co1 N1 C1 -74.12(13) . . . . ?
Co1 N5 C8 C7 26.2(2) . . . . ?
C6 N4 C7 C8 -81.9(2) . . . . ?
Co1 N4 C7 C8 40.28(18) . . . . ?
N5 C8 C7 N4 -42.9(2) . . . . ?
C7 N4 C6 C5 92.4(2) . . . . ?
Co1 N4 C6 C5 -29.5(2) . . . . ?
C4 N3 C5 C6 85.7(2) . . . . ?
Co1 N3 C5 C6 -36.6(2) . . . . ?
N4 C6 C5 N3 43.5(2) . . . . ?
C5 N3 C4 C3 -88.4(2) . . . . ?
Co1 N3 C4 C3 34.2(2) . . . . ?
C2 N2 C3 C4 -148.2(2) . . . . ?
Co1 N2 C3 C4 25.1(2) . . . . ?
N3 C4 C3 N2 -37.6(2) . . . . ?
C3 N2 C2 C1 174.7(2) . . . . ?
Co1 N2 C2 C1 1.4(3) . . . . ?
N2 C2 C1 N1 13.2(3) . . . . ?
Co1 N1 C1 C2 -20.3(2) . . . . ?
